data_4102245
loop_
_publ_author_name
'Fu-Te Tsai'
'Pei-Lin Chen'
'Wen-Feng Liaw'

_publ_section_title
;
 Roles of the Distinct Electronic Structures of the {Fe(NO)2}9 and
 {Fe(NO)2}10 Dinitrosyliron Complexes in Modulating Nitrite Binding Modes
 and Nitrite Activation Pathways
;
_journal_name_full 'Journal of the American Chemical Society'
_journal_page_first 5290
_journal_page_last 5299
_journal_paper_doi 10.1021/ja100849r
_journal_volume 132
_journal_year 2010
_chemical_formula_sum 'C20 H18 Fe0.5 N1.5 O3 P'
_chemical_formula_weight 386.25
_chemical_name_systematic
; 
 ? 
;
_space_group_IT_number 60
_symmetry_cell_setting orthorhombic
_symmetry_space_group_name_Hall '-P 2n 2ab'
_symmetry_space_group_name_H-M 'P b c n'
_atom_sites_solution_hydrogens geom
_atom_sites_solution_primary direct
_atom_sites_solution_secondary difmap
_audit_creation_method SHELXL-97
_cell_angle_alpha 90.00
_cell_angle_beta 90.00
_cell_angle_gamma 90.00
_cell_formula_units_Z 8
_cell_length_a 13.3838(4)
_cell_length_b 16.0477(5)
_cell_length_c 17.3339(6)
_cell_measurement_reflns_used 4997
_cell_measurement_temperature 100(2)
_cell_measurement_theta_max 25
_cell_measurement_theta_min 2.5
_cell_volume 3723.0(2)
_computing_cell_refinement 'Bruker APEX2'
_computing_data_collection 'Bruker APEX2'
_computing_data_reduction 'Bruker Saint'
_computing_molecular_graphics 'Bruker APEX2'
_computing_publication_material 'Bruker APEX2'
_computing_structure_refinement 'Shelxtl-97 (Sheldrick, 2008)'
_computing_structure_solution 'Shelxtl-97 (Sheldrick, 2008)'
_diffrn_ambient_temperature 100(2)
_diffrn_measured_fraction_theta_full 0.999
_diffrn_measured_fraction_theta_max 0.999
_diffrn_measurement_device_type 'CCD area detector'
_diffrn_measurement_method 'phi and omega scans'
_diffrn_radiation_monochromator graphite
_diffrn_radiation_source 'fine-focus sealed tube'
_diffrn_radiation_type MoK\a
_diffrn_radiation_wavelength 0.71073
_diffrn_reflns_av_R_equivalents 0.0283
_diffrn_reflns_av_sigmaI/netI 0.0250
_diffrn_reflns_limit_h_max 8
_diffrn_reflns_limit_h_min -16
_diffrn_reflns_limit_k_max 20
_diffrn_reflns_limit_k_min -15
_diffrn_reflns_limit_l_max 16
_diffrn_reflns_limit_l_min -21
_diffrn_reflns_number 16494
_diffrn_reflns_theta_full 26.42
_diffrn_reflns_theta_max 26.42
_diffrn_reflns_theta_min 1.98
_exptl_absorpt_coefficient_mu 0.542
_exptl_absorpt_correction_T_max 0.7454
_exptl_absorpt_correction_T_min 0.6762
_exptl_absorpt_correction_type empirical
_exptl_crystal_colour Black
_exptl_crystal_density_diffrn 1.378
_exptl_crystal_density_meas ?
_exptl_crystal_density_method 'not measured'
_exptl_crystal_description Lump
_exptl_crystal_F_000 1604
_exptl_crystal_size_max 0.30
_exptl_crystal_size_mid 0.30
_exptl_crystal_size_min 0.25
_refine_diff_density_max 0.574
_refine_diff_density_min -0.712
_refine_diff_density_rms 0.121
_refine_ls_extinction_coef 0.0053(6)
_refine_ls_extinction_expression Fc^*^=kFc[1+0.001xFc^2^\l^3^/sin(2\q)]^-1/4^
_refine_ls_extinction_method SHELXL
_refine_ls_goodness_of_fit_ref 1.195
_refine_ls_hydrogen_treatment constr
_refine_ls_matrix_type full
_refine_ls_number_parameters 221
_refine_ls_number_reflns 3827
_refine_ls_number_restraints 0
_refine_ls_restrained_S_all 1.195
_refine_ls_R_factor_all 0.0655
_refine_ls_R_factor_gt 0.0505
_refine_ls_shift/su_max 0.000
_refine_ls_shift/su_mean 0.000
_refine_ls_structure_factor_coef Fsqd
_refine_ls_weighting_details 'calc w=1/[\s^2^(Fo^2^)+(0.0671P)^2^+3.1881P] where P=(Fo^2^+2Fc^2^)/3'
_refine_ls_weighting_scheme calc
_refine_ls_wR_factor_gt 0.1363
_refine_ls_wR_factor_ref 0.1573
_reflns_number_gt 3070
_reflns_number_total 3827
_reflns_threshold_expression >2sigma(I)
_cod_data_source_file ja100849r_si_004.cif
_cod_data_source_block 090640lt_0m
_cod_depositor_comments
;
The following automatic conversions were performed:

'_exptl_crystal_density_meas' value 'not measured' was changed to '?'
- the value is perceived as not measured.

Automatic conversion script
Id: cif_fix_values 3008 2015-01-20 13:52:24Z robertas 
;
_cod_original_formula_sum 'C20 H18 Fe0.50 N1.50 O3 P'
_cod_database_code 4102245

loop_
_symmetry_equiv_pos_as_xyz
'x, y, z'
'-x+1/2, -y+1/2, z+1/2'
'-x, y, -z+1/2'
'x+1/2, -y+1/2, -z'
'-x, -y, -z'
'x-1/2, y-1/2, -z-1/2'
'x, -y, z-1/2'
'-x-1/2, y-1/2, z'

loop_
_atom_site_label
_atom_site_type_symbol
_atom_site_fract_x
_atom_site_fract_y
_atom_site_fract_z
_atom_site_U_iso_or_equiv
_atom_site_adp_type
_atom_site_occupancy
_atom_site_symmetry_multiplicity
_atom_site_calc_flag
_atom_site_refinement_flags
_atom_site_disorder_assembly
_atom_site_disorder_group
Fe1 Fe 0.5000 0.16499(4) 0.7500 0.0478(2) Uani 1 2 d S . .
P1 P 0.02773(5) 0.30726(4) 0.66676(5) 0.0406(3) Uani 1 1 d . . .
N1 N 0.0000 0.33874(19) 0.7500 0.0442(9) Uani 1 2 d S . .
N2 N 0.4035(2) 0.10420(16) 0.7222(2) 0.0575(8) Uani 1 1 d . . .
O1 O 0.3531(2) 0.04530(16) 0.71090(18) 0.0748(8) Uani 1 1 d . . .
O2 O 0.54466(14) 0.24468(12) 0.67254(14) 0.0476(6) Uani 1 1 d . . .
O3 O 0.67703(15) 0.17382(13) 0.62915(16) 0.0543(6) Uani 1 1 d . . .
C1 C -0.04729(18) 0.36032(16) 0.5964(2) 0.0405(7) Uani 1 1 d . A .
C2 C -0.0653(2) 0.32556(16) 0.5245(2) 0.0438(8) Uani 1 1 d . . .
H2 H -0.0420 0.2709 0.5134 0.053 Uiso 1 1 calc R A .
C3 C -0.1166(2) 0.36974(18) 0.4691(2) 0.0435(7) Uani 1 1 d . A .
H3 H -0.1291 0.3456 0.4200 0.052 Uiso 1 1 calc R . .
C4 C -0.1499(2) 0.44983(18) 0.4854(2) 0.0449(8) Uani 1 1 d . . .
H4 H -0.1844 0.4808 0.4470 0.054 Uiso 1 1 calc R A .
C5 C -0.1333(2) 0.48468(17) 0.5570(2) 0.0437(8) Uani 1 1 d . A .
H5 H -0.1572 0.5392 0.5680 0.052 Uiso 1 1 calc R . .
C6 C -0.08192(19) 0.44047(16) 0.6130(2) 0.0409(7) Uani 1 1 d . . .
H6 H -0.0703 0.4644 0.6623 0.049 Uiso 1 1 calc R A .
C7 C 0.01088(8) 0.19742(7) 0.65222(12) 0.0499(9) Uani 0.727(8) 1 d PG A 1
C8 C 0.09289(9) 0.14448(7) 0.6479(2) 0.0555(17) Uani 0.727(8) 1 d PG A 1
H8 H 0.1586 0.1669 0.6473 0.067 Uiso 0.727(8) 1 calc PR A 1
C9 C 0.07878(11) 0.05876(7) 0.6442(4) 0.077(3) Uani 0.727(8) 1 d PG A 1
H9 H 0.1348 0.0226 0.6413 0.093 Uiso 0.727(8) 1 calc PR A 1
C10 C -0.01734(13) 0.02597(7) 0.6450(3) 0.094(3) Uani 0.727(8) 1 d PG A 1
H10 H -0.0270 -0.0326 0.6426 0.113 Uiso 0.727(8) 1 calc PR A 1
C11 C -0.09936(11) 0.07890(9) 0.6494(2) 0.0797(15) Uani 0.727(8) 1 d PG A 1
H11 H -0.1650 0.0565 0.6499 0.096 Uiso 0.727(8) 1 calc PR A 1
C12 C -0.08524(8) 0.16463(9) 0.65298(17) 0.0536(10) Uani 0.727(8) 1 d PG A 1
H12 H -0.1413 0.2008 0.6560 0.064 Uiso 0.727(8) 1 calc PR A 1
C7' C 0.01229(8) 0.19773(7) 0.64479(12) 0.0499(9) Uani 0.273(8) 1 d PG A 2
C8' C 0.08705(13) 0.15019(13) 0.6107(2) 0.0555(17) Uani 0.273(8) 1 d PG A 2
H8' H 0.1507 0.1741 0.6008 0.067 Uiso 0.273(8) 1 calc PR A 2
C9' C 0.06870(17) 0.06762(16) 0.5911(3) 0.077(3) Uani 0.273(8) 1 d PG A 2
H9' H 0.1198 0.0351 0.5678 0.093 Uiso 0.273(8) 1 calc PR A 2
C10' C -0.02441(15) 0.03257(13) 0.6056(3) 0.094(3) Uani 0.273(8) 1 d PG A 2
H10' H -0.0369 -0.0239 0.5921 0.113 Uiso 0.273(8) 1 calc PR A 2
C11' C -0.09917(11) 0.08010(9) 0.6396(2) 0.0797(15) Uani 0.273(8) 1 d PG A 2
H11' H -0.1628 0.0562 0.6495 0.096 Uiso 0.273(8) 1 calc PR A 2
C12' C -0.08083(8) 0.16268(9) 0.65926(17) 0.0536(10) Uani 0.273(8) 1 d PG A 2
H12' H -0.1319 0.1952 0.6825 0.064 Uiso 0.273(8) 1 calc PR A 2
C13 C 0.15626(13) 0.32973(9) 0.64406(14) 0.0407(8) Uani 1 1 d G A .
C14 C 0.22632(14) 0.33408(11) 0.70313(17) 0.0455(8) Uani 1 1 d G . .
H14 H 0.2059 0.3310 0.7555 0.055 Uiso 1 1 calc R A .
C15 C 0.3271(2) 0.34304(18) 0.6842(2) 0.0489(9) Uani 1 1 d . A .
H15 H 0.3759 0.3458 0.7239 0.059 Uiso 1 1 calc R . .
C16 C 0.3558(2) 0.34780(17) 0.6082(2) 0.0488(9) Uani 1 1 d . . .
H16 H 0.4246 0.3530 0.5958 0.059 Uiso 1 1 calc R A .
C17 C 0.2862(2) 0.34521(17) 0.5496(2) 0.0470(8) Uani 1 1 d . A .
H17 H 0.3068 0.3499 0.4974 0.056 Uiso 1 1 calc R . .
C18 C 0.1855(2) 0.33570(16) 0.5678(2) 0.0432(8) Uani 1 1 d . . .
H18 H 0.1370 0.3333 0.5279 0.052 Uiso 1 1 calc R A .
C19 C 0.6263(2) 0.23719(17) 0.6331(2) 0.0448(8) Uani 1 1 d . . .
C20 C 0.6567(2) 0.31506(19) 0.5903(2) 0.0517(9) Uani 1 1 d . . .
H20A H 0.7221 0.3064 0.5661 0.077 Uiso 1 1 calc R . .
H20B H 0.6607 0.3618 0.6265 0.077 Uiso 1 1 calc R . .
H20C H 0.6071 0.3275 0.5504 0.077 Uiso 1 1 calc R . .

loop_
_atom_site_aniso_label
_atom_site_aniso_U_11
_atom_site_aniso_U_22
_atom_site_aniso_U_33
_atom_site_aniso_U_23
_atom_site_aniso_U_13
_atom_site_aniso_U_12
Fe1 0.0277(3) 0.0260(3) 0.0899(6) 0.000 -0.0098(3) 0.000
P1 0.0175(3) 0.0172(3) 0.0872(6) -0.0051(3) -0.0050(3) 0.0005(2)
N1 0.0300(17) 0.0188(16) 0.084(3) 0.000 -0.0009(17) 0.000
N2 0.0453(15) 0.0334(14) 0.094(2) 0.0063(14) -0.0163(15) -0.0094(12)
O1 0.0762(18) 0.0467(14) 0.101(2) 0.0107(14) -0.0268(16) -0.0318(13)
O2 0.0205(9) 0.0317(11) 0.0907(18) -0.0015(10) 0.0004(10) 0.0037(8)
O3 0.0314(10) 0.0320(11) 0.0995(19) -0.0129(11) -0.0013(11) 0.0072(9)
C1 0.0162(11) 0.0221(12) 0.083(2) -0.0069(13) -0.0037(13) 0.0004(10)
C2 0.0196(12) 0.0228(13) 0.089(2) -0.0131(14) -0.0023(14) 0.0000(10)
C3 0.0244(13) 0.0325(14) 0.074(2) -0.0117(14) -0.0012(14) -0.0009(11)
C4 0.0262(13) 0.0307(14) 0.078(2) -0.0042(14) -0.0044(14) 0.0004(11)
C5 0.0264(13) 0.0230(13) 0.082(2) -0.0064(14) -0.0018(14) 0.0044(10)
C6 0.0239(13) 0.0226(13) 0.076(2) -0.0081(13) -0.0035(13) 0.0012(10)
C7 0.0238(13) 0.0183(13) 0.107(3) -0.0081(15) -0.0046(15) -0.0002(10)
C8 0.0210(15) 0.0223(15) 0.123(6) -0.007(2) -0.007(2) 0.0011(12)
C9 0.0285(19) 0.0201(17) 0.184(9) -0.012(3) -0.003(3) 0.0059(14)
C10 0.037(2) 0.0193(17) 0.227(9) -0.020(3) 0.003(3) -0.0034(14)
C11 0.0290(16) 0.0284(16) 0.182(5) -0.017(2) -0.001(2) -0.0077(13)
C12 0.0217(14) 0.0247(14) 0.115(3) -0.0087(16) -0.0068(16) 0.0006(11)
C7' 0.0238(13) 0.0183(13) 0.107(3) -0.0081(15) -0.0046(15) -0.0002(10)
C8' 0.0210(15) 0.0223(15) 0.123(6) -0.007(2) -0.007(2) 0.0011(12)
C9' 0.0285(19) 0.0201(17) 0.184(9) -0.012(3) -0.003(3) 0.0059(14)
C10' 0.037(2) 0.0193(17) 0.227(9) -0.020(3) 0.003(3) -0.0034(14)
C11' 0.0290(16) 0.0284(16) 0.182(5) -0.017(2) -0.001(2) -0.0077(13)
C12' 0.0217(14) 0.0247(14) 0.115(3) -0.0087(16) -0.0068(16) 0.0006(11)
C13 0.0184(12) 0.0168(12) 0.087(2) -0.0062(13) -0.0057(13) 0.0000(9)
C14 0.0253(14) 0.0242(13) 0.087(2) 0.0022(14) -0.0089(15) -0.0014(10)
C15 0.0238(13) 0.0266(14) 0.096(3) 0.0016(15) -0.0114(15) -0.0008(11)
C16 0.0192(13) 0.0214(13) 0.106(3) -0.0054(15) -0.0013(15) -0.0001(10)
C17 0.0238(13) 0.0265(13) 0.091(3) -0.0096(14) 0.0016(15) 0.0029(11)
C18 0.0224(13) 0.0246(13) 0.083(2) -0.0096(14) -0.0047(14) 0.0022(10)
C19 0.0196(12) 0.0304(14) 0.084(2) -0.0136(15) -0.0063(14) -0.0003(10)
C20 0.0254(14) 0.0352(16) 0.094(3) -0.0077(16) 0.0060(15) -0.0001(12)

loop_
_atom_type_symbol
_atom_type_description
_atom_type_scat_dispersion_real
_atom_type_scat_dispersion_imag
_atom_type_scat_source
C C 0.0033 0.0016 'International Tables Vol C Tables 4.2.6.8 and 6.1.1.4'
H H 0.0000 0.0000 'International Tables Vol C Tables 4.2.6.8 and 6.1.1.4'
N N 0.0061 0.0033 'International Tables Vol C Tables 4.2.6.8 and 6.1.1.4'
O O 0.0106 0.0060 'International Tables Vol C Tables 4.2.6.8 and 6.1.1.4'
P P 0.1023 0.0942 'International Tables Vol C Tables 4.2.6.8 and 6.1.1.4'
Fe Fe 0.3463 0.8444 'International Tables Vol C Tables 4.2.6.8 and 6.1.1.4'

loop_
_geom_angle_atom_site_label_1
_geom_angle_atom_site_label_2
_geom_angle_atom_site_label_3
_geom_angle
_geom_angle_site_symmetry_1
_geom_angle_site_symmetry_3
N2 Fe1 N2 109.45(19) . 3_656
N2 Fe1 O2 109.94(13) . 3_656
N2 Fe1 O2 114.66(13) 3_656 3_656
N2 Fe1 O2 114.66(13) . .
N2 Fe1 O2 109.94(13) 3_656 .
O2 Fe1 O2 97.95(13) 3_656 .
N1 P1 C7 114.49(13) . .
N1 P1 C1 109.84(13) . .
C7 P1 C1 107.46(11) . .
N1 P1 C13 111.19(10) . .
C7 P1 C13 106.61(8) . .
C1 P1 C13 106.90(12) . .
N1 P1 C7' 118.54(13) . .
C7 P1 C7' 4.1 . .
C1 P1 C7' 104.69(11) . .
C13 P1 C7' 104.91(9) . .
P1 N1 P1 142.5(2) . 3_556
O1 N2 Fe1 161.6(3) . .
C19 O2 Fe1 124.2(2) . .
C2 C1 C6 119.9(3) . .
C2 C1 P1 121.1(2) . .
C6 C1 P1 118.8(2) . .
C3 C2 C1 120.4(3) . .
C3 C2 H2 119.8 . .
C1 C2 H2 119.8 . .
C2 C3 C4 119.6(3) . .
C2 C3 H3 120.2 . .
C4 C3 H3 120.2 . .
C5 C4 C3 120.5(3) . .
C5 C4 H4 119.8 . .
C3 C4 H4 119.8 . .
C4 C5 C6 120.2(3) . .
C4 C5 H5 119.9 . .
C6 C5 H5 119.9 . .
C5 C6 C1 119.4(3) . .
C5 C6 H6 120.3 . .
C1 C6 H6 120.3 . .
C8 C7 C12 120.0 . .
C8 C7 P1 120.6 . .
C12 C7 P1 119.1 . .
C9 C8 C7 120.0 . .
C9 C8 H8 120.0 . .
C7 C8 H8 120.0 . .
C8 C9 C10 120.0 . .
C8 C9 H9 120.0 . .
C10 C9 H9 120.0 . .
C11 C10 C9 120.0 . .
C11 C10 H10 120.0 . .
C9 C10 H10 120.0 . .
C10 C11 C12 120.0 . .
C10 C11 H11 120.0 . .
C12 C11 H11 120.0 . .
C11 C12 C7 120.0 . .
C11 C12 H12 120.0 . .
C7 C12 H12 120.0 . .
C8' C7' C12' 120.0 . .
C8' C7' P1 122.69(6) . .
C12' C7' P1 117.21(6) . .
C7' C8' C9' 120.0 . .
C7' C8' H8' 120.0 . .
C9' C8' H8' 120.0 . .
C10' C9' C8' 120.0 . .
C10' C9' H9' 120.0 . .
C8' C9' H9' 120.0 . .
C9' C10' C11' 120.0 . .
C9' C10' H10' 120.0 . .
C11' C10' H10' 120.0 . .
C12' C11' C10' 120.0 . .
C12' C11' H11' 120.0 . .
C10' C11' H11' 120.0 . .
C11' C12' C7' 120.0 . .
C11' C12' H12' 120.0 . .
C7' C12' H12' 120.0 . .
C18 C13 C14 120.67(18) . .
C18 C13 P1 119.56(17) . .
C14 C13 P1 119.56(12) . .
C13 C14 C15 118.9(2) . .
C13 C14 H14 120.5 . .
C15 C14 H14 120.5 . .
C16 C15 C14 120.1(3) . .
C16 C15 H15 120.0 . .
C14 C15 H15 120.0 . .
C15 C16 C17 121.1(3) . .
C15 C16 H16 119.5 . .
C17 C16 H16 119.5 . .
C16 C17 C18 119.4(4) . .
C16 C17 H17 120.3 . .
C18 C17 H17 120.3 . .
C13 C18 C17 119.9(3) . .
C13 C18 H18 120.1 . .
C17 C18 H18 120.1 . .
O3 C19 O2 125.1(3) . .
O3 C19 C20 120.6(3) . .
O2 C19 C20 114.3(2) . .
C19 C20 H20A 109.5 . .
C19 C20 H20B 109.5 . .
H20A C20 H20B 109.5 . .
C19 C20 H20C 109.5 . .
H20A C20 H20C 109.5 . .
H20B C20 H20C 109.5 . .

loop_
_geom_bond_atom_site_label_1
_geom_bond_atom_site_label_2
_geom_bond_distance
_geom_bond_site_symmetry_2
Fe1 N2 1.689(3) .
Fe1 N2 1.689(3) 3_656
Fe1 O2 1.948(2) 3_656
Fe1 O2 1.948(2) .
P1 N1 1.5731(13) .
P1 C7 1.7949(13) .
P1 C1 1.795(3) .
P1 C13 1.8011(18) .
P1 C7' 1.8104(13) .
N1 P1 1.5731(13) 3_556
N2 O1 1.178(3) .
O2 C19 1.294(4) .
O3 C19 1.225(3) .
C1 C2 1.385(5) .
C1 C6 1.397(4) .
C2 C3 1.378(5) .
C2 H2 0.9500 .
C3 C4 1.390(4) .
C3 H3 0.9500 .
C4 C5 1.380(5) .
C4 H4 0.9500 .
C5 C6 1.385(4) .
C5 H5 0.9500 .
C6 H6 0.9500 .
C7 C8 1.3900 .
C7 C12 1.3900 .
C8 C9 1.3900 .
C8 H8 0.9500 .
C9 C10 1.3900 .
C9 H9 0.9500 .
C10 C11 1.3900 .
C10 H10 0.9500 .
C11 C12 1.3900 .
C11 H11 0.9500 .
C12 H12 0.9500 .
C7' C8' 1.3900 .
C7' C12' 1.3900 .
C8' C9' 1.3900 .
C8' H8' 0.9500 .
C9' C10' 1.3900 .
C9' H9' 0.9500 .
C10' C11' 1.3900 .
C10' H10' 0.9500 .
C11' C12' 1.3900 .
C11' H11' 0.9500 .
C12' H12' 0.9500 .
C13 C18 1.381(4) .
C13 C14 1.3903 .
C14 C15 1.395(4) .
C14 H14 0.9500 .
C15 C16 1.375(5) .
C15 H15 0.9500 .
C16 C17 1.378(5) .
C16 H16 0.9500 .
C17 C18 1.393(4) .
C17 H17 0.9500 .
C18 H18 0.9500 .
C19 C20 1.510(5) .
C20 H20A 0.9800 .
C20 H20B 0.9800 .
C20 H20C 0.9800 .
